data_4319593
loop_
_publ_author_name
'Zhiqiang Xu'
'Laurence K. Thompson'
'Craig J. Matthews'
'David O. Miller'
'Andr\'es E. Goeta'
'Judith A. K. Howard'

_publ_section_title
;
 Synthesis of a Spin-Coupled, Mixed-Metal Double Square Grid Complex
 [(poap-H)4Cu(II)3Fe(III)(NO3)]2(ClO4)4(NO3)4.12H2O (poap =
 N3-(2-pyridoyl)-2-pyridinecarboxamidrazone) with an S = 3 Ground State,
 from a Mononuclear Fe(III) Precursor Complex
;
_journal_name_full 'Inorganic Chemistry'
_journal_page_first 2446
_journal_page_last 2449
_journal_paper_doi 10.1021/ic000923v
_journal_volume 40
_journal_year 2001
_chemical_formula_sum 'C96 H100 Cl4 Cu6 Fe2 N46 O52'
_chemical_formula_weight 3364.90
_space_group_IT_number 14
_symmetry_cell_setting monoclinic
_symmetry_Int_Tables_number 14
_symmetry_space_group_name_Hall '-P 2yn'
_symmetry_space_group_name_H-M 'P 1 21/n 1'
_cell_angle_alpha 90
_cell_angle_beta 116.3010(10)
_cell_angle_gamma 90
_cell_formula_units_Z 2
_cell_length_a 14.5592(7)
_cell_length_b 32.753(2)
_cell_length_c 14.9417(6)
_cell_measurement_reflns_used 0
_cell_measurement_temperature 193.2
_cell_measurement_theta_max 0.0
_cell_measurement_theta_min 0.0
_cell_volume 6387.5(6)
_computing_cell_refinement 'MSC/AFC Diffractometer Control'
_computing_data_collection 'MSC/AFC Diffractometer Control'
_computing_data_reduction 'teXsan for Windows (MSC, 1997)'
_computing_publication_material 'teXsan for Windows (MSC, 1997)'
_computing_structure_refinement 'teXsan for Windows (MSC, 1997)'
_computing_structure_solution
;
SIR92 (Altomare, et. al. 1993)
;
_diffrn_ambient_temperature 193.2
_diffrn_measurement_device 'Bruker P4CCD'
_diffrn_measurement_method \w-2\q
_diffrn_orient_matrix_UB_11 0.00000
_diffrn_orient_matrix_UB_12 0.00000
_diffrn_orient_matrix_UB_13 0.00000
_diffrn_orient_matrix_UB_21 0.00000
_diffrn_orient_matrix_UB_22 0.00000
_diffrn_orient_matrix_UB_23 0.00000
_diffrn_orient_matrix_UB_31 0.00000
_diffrn_orient_matrix_UB_32 0.00000
_diffrn_orient_matrix_UB_33 0.00000
_diffrn_radiation_detector 'scintillation counter'
_diffrn_radiation_monochromator graphite
_diffrn_radiation_source 'Rigaku rotating anode'
_diffrn_radiation_type 'Mo K\a'
_diffrn_radiation_wavelength 0.7107
_diffrn_reflns_av_R_equivalents 0.06570
_diffrn_reflns_av_sigmaI/netI 0.155
_diffrn_reflns_limit_h_max 17
_diffrn_reflns_limit_h_min -17
_diffrn_reflns_limit_k_max 37
_diffrn_reflns_limit_k_min -39
_diffrn_reflns_limit_l_max 18
_diffrn_reflns_limit_l_min -17
_diffrn_reflns_number 33963
_diffrn_reflns_reduction_process 'Lp corrections applied'
_diffrn_reflns_theta_max 25.70
_diffrn_reflns_theta_min 1.52
_diffrn_standards_decay_% 0.00
_diffrn_standards_interval_count 0
_diffrn_standards_number 0
_exptl_absorpt_coefficient_mu 1.394
_exptl_absorpt_correction_type none
_exptl_crystal_colour NONE
_exptl_crystal_density_diffrn 1.749
_exptl_crystal_density_meas ?
_exptl_crystal_description NONE
_exptl_crystal_F_000 3416.00
_exptl_crystal_size_max 0.00
_exptl_crystal_size_mid 0.00
_exptl_crystal_size_min 0.00
_refine_diff_density_max 0.78
_refine_diff_density_min 0.53
_refine_ls_extinction_method none
_refine_ls_goodness_of_fit_all 1.161
_refine_ls_goodness_of_fit_ref 1.290
_refine_ls_hydrogen_treatment noref
_refine_ls_matrix_type full
_refine_ls_number_constraints 0
_refine_ls_number_parameters 928
_refine_ls_number_reflns 7017
_refine_ls_number_restraints 0
_refine_ls_R_factor_all 0.1072
_refine_ls_R_factor_gt 0.0520
_refine_ls_shift/su_max 0.0000
_refine_ls_shift/su_mean 0.0000
_refine_ls_structure_factor_coef F
_refine_ls_weighting_details 'w = 1/[\s^2^(Fo) + 0.00002|Fo|^2^]'
_refine_ls_weighting_scheme sigma
_refine_ls_wR_factor_all 0.0620
_refine_ls_wR_factor_ref 0.0510
_reflns_number_gt 7017
_reflns_number_total 12383
_reflns_threshold_expression I>2.00\s(I)
_cod_data_source_file ic000923v_2.cif
_cod_data_source_block '_Template_texray.inf'
_cod_depositor_comments
;
The following automatic conversions were performed:

'_exptl_crystal_density_meas' value 'not measured' was changed to '?'
- the value is perceived as not measured.

Automatic conversion script
Id: cif_fix_values 3008 2015-01-20 13:52:24Z robertas 
;
_cod_original_cell_volume 6387.5(5)
_cod_original_sg_symbol_H-M 'P 21/n '
_cod_original_formula_sum 'C48 H50 Cl2 Cu3 Fe N23 O26 '
_cod_database_code 4319593

loop_
_symmetry_equiv_pos_as_xyz
'   +x,   +y,   +z'
1/2-x,1/2+y,1/2-z
'   -x,   -y,   -z'
1/2+x,1/2-y,1/2+z

loop_
_atom_site_label
_atom_site_fract_x
_atom_site_fract_y
_atom_site_fract_z
_atom_site_U_iso_or_equiv
_atom_site_occupancy
_atom_site_refinement_flags
_atom_site_adp_type
_atom_site_calc_flag
_atom_site_calc_attached_atom
Cu(1) 0.06437(6) 0.43351(2) -0.01035(5) 0.0226(2) 1.000 . Uani d ?
Cu(2) 0.29121(6) 0.48434(2) -0.05074(5) 0.0229(2) 1.000 . Uani d ?
Cu(3) 0.49005(6) 0.42755(2) 0.18694(5) 0.0234(2) 1.000 . Uani d ?
Fe(1) 0.26821(7) 0.35626(3) 0.17013(6) 0.0217(3) 1.000 . Uani d ?
Cl(1) 0.1878(2) 0.50395(6) 0.49502(13) 0.0408(6) 1.000 . Uani d ?
Cl(2) 0.2374(2) 0.69052(7) 0.2839(2) 0.0566(7) 1.000 . Uani d ?
O(1) 0.1693(3) 0.47565(11) -0.0003(3) 0.0219(12) 1.000 . Uani d ?
O(2) 0.3912(3) 0.44199(11) 0.0349(3) 0.0226(12) 1.000 . Uani d ?
O(3) 0.3562(3) 0.40639(12) 0.2100(3) 0.0224(12) 1.000 . Uani d ?
O(4) 0.1703(3) 0.37971(12) 0.0384(3) 0.0225(12) 1.000 . Uani d ?
O(5) 0.2205(3) 0.52755(12) -0.1534(3) 0.0298(13) 1.000 . Uani d ?
O(6) 0.3736(3) 0.52931(13) -0.1471(3) 0.031(1) 1.000 . Uani d ?
O(7) 0.2570(4) 0.5747(1) -0.2350(3) 0.040(2) 1.000 . Uani d ?
O(8) -0.3486(4) 0.7121(2) 0.2405(4) 0.057(2) 1.000 . Uani d ?
O(9) -0.2446(4) 0.7390(2) 0.1897(4) 0.055(2) 1.000 . Uani d ?
O(10) -0.2666(4) 0.7673(2) 0.3090(4) 0.052(2) 1.000 . Uani d ?
O(11) 0.0470(5) 0.7027(2) 0.5730(4) 0.086(3) 1.000 . Uani d ?
O(12) -0.0931(5) 0.6679(2) 0.5004(4) 0.068(2) 1.000 . Uani d ?
O(13) -0.0500(4) 0.7140(2) 0.4194(4) 0.063(2) 1.000 . Uani d ?
O(14) 0.2375(5) 0.5209(2) 0.5911(4) 0.073(2) 1.000 . Uani d ?
O(15) 0.0808(4) 0.5086(2) 0.4607(5) 0.079(2) 1.000 . Uani d ?
O(16) 0.2155(5) 0.4617(1) 0.4978(4) 0.066(2) 1.000 . Uani d ?
O(17) 0.2163(5) 0.5251(2) 0.4274(4) 0.072(2) 1.000 . Uani d ?
O(18) 0.1964(6) 0.6507(2) 0.2676(5) 0.126(3) 1.000 . Uani d ?
O(19) 0.2370(5) 0.7093(2) 0.3693(4) 0.091(3) 1.000 . Uani d ?
O(20) 0.1914(7) 0.7155(3) 0.2017(5) 0.138(4) 1.000 . Uani d ?
O(21) 0.3409(6) 0.6839(2) 0.3017(7) 0.140(4) 1.000 . Uani d ?
O(22) 0.5309(7) 0.6397(2) 0.4328(5) 0.137(3) 1.000 . Uani d ?
O(23) 0.2771(6) 0.7400(2) 0.0665(6) 0.124(3) 1.000 . Uani d ?
O(24) -0.5523(4) 0.6948(2) 0.0849(4) 0.060(2) 1.000 . Uani d ?
O(25) -0.3073(6) 0.6937(2) 0.4432(4) 0.098(3) 1.000 . Uani d ?
O(26) -0.0431(4) 0.4362(2) 0.3777(4) 0.058(2) 1.000 . Uani d ?
N(1) -0.0373(4) 0.4023(2) 0.0234(4) 0.024(2) 1.000 . Uani d ?
N(2) 0.0400(4) 0.4670(2) 0.2401(4) 0.032(2) 1.000 . Uani d ?
N(3) 0.0746(4) 0.4640(2) 0.1025(4) 0.024(2) 1.000 . Uani d ?
N(4) 0.1431(4) 0.4966(1) 0.1339(4) 0.025(2) 1.000 . Uani d ?
N(5) 0.3263(4) 0.5276(1) 0.0515(4) 0.024(2) 1.000 . Uani d ?
N(6) 0.5949(4) 0.3944(2) 0.3051(3) 0.023(2) 1.000 . Uani d ?
N(7) 0.6065(4) 0.3255(2) 0.1216(4) 0.030(2) 1.000 . Uani d ?
N(8) 0.5116(4) 0.3830(1) 0.1176(3) 0.020(1) 1.000 . Uani d ?
N(9) 0.4554(4) 0.3793(1) 0.0149(3) 0.021(2) 1.000 . Uani d ?
N(10) 0.2641(4) 0.4441(2) -0.1566(4) 0.025(2) 1.000 . Uani d ?
N(11) 0.1533(4) 0.3186(2) 0.1843(4) 0.026(2) 1.000 . Uani d ?
N(12) 0.1556(4) 0.3840(2) 0.3799(4) 0.033(2) 1.000 . Uani d ?
N(13) 0.2356(4) 0.3842(2) 0.2733(4) 0.025(2) 1.000 . Uani d ?
N(14) 0.2837(4) 0.4213(1) 0.3160(4) 0.025(2) 1.000 . Uani d ?
N(15) 0.4726(4) 0.4730(1) 0.2648(3) 0.019(1) 1.000 . Uani d ?
N(16) 0.3933(4) 0.3163(2) 0.2540(4) 0.024(2) 1.000 . Uani d ?
N(17) 0.3745(4) 0.2711(2) 0.0271(4) 0.028(2) 1.000 . Uani d ?
N(18) 0.2856(4) 0.3213(1) 0.0674(3) 0.019(1) 1.000 . Uani d ?
N(19) 0.2218(4) 0.3281(2) -0.0333(3) 0.022(2) 1.000 . Uani d ?
N(20) 0.0374(4) 0.4075(1) -0.1398(3) 0.022(2) 1.000 . Uani d ?
N(21) 0.2855(4) 0.5442(2) -0.1790(4) 0.030(2) 1.000 . Uani d ?
N(22) -0.2851(5) 0.7394(2) 0.2465(5) 0.041(2) 1.000 . Uani d ?
N(23) -0.0359(5) 0.6963(2) 0.4983(4) 0.037(2) 1.000 . Uani d ?
C(1) -0.0921(5) 0.3693(2) -0.0234(5) 0.034(2) 1.000 . Uani d ?
C(2) -0.1530(5) 0.3488(2) 0.0128(5) 0.036(2) 1.000 . Uani d ?
C(3) -0.1553(5) 0.3624(2) 0.0984(6) 0.041(2) 1.000 . Uani d ?
C(4) -0.0977(5) 0.3969(2) 0.1480(5) 0.033(2) 1.000 . Uani d ?
C(5) -0.0399(5) 0.4162(2) 0.1077(4) 0.021(2) 1.000 . Uani d ?
C(6) 0.0280(5) 0.4514(2) 0.1530(5) 0.026(2) 1.000 . Uani d ?
C(7) 0.1874(4) 0.4995(2) 0.0761(4) 0.020(2) 1.000 . Uani d ?
C(8) 0.2655(5) 0.5320(2) 0.0981(4) 0.022(2) 1.000 . Uani d ?
C(9) 0.2747(5) 0.5652(2) 0.1585(5) 0.028(2) 1.000 . Uani d ?
C(10) 0.3453(5) 0.5955(2) 0.1692(5) 0.031(2) 1.000 . Uani d ?
C(11) 0.4057(5) 0.5911(2) 0.1221(5) 0.037(2) 1.000 . Uani d ?
C(12) 0.3955(5) 0.5567(2) 0.0656(5) 0.030(2) 1.000 . Uani d ?
C(13) 0.6315(5) 0.4018(2) 0.4020(5) 0.032(2) 1.000 . Uani d ?
C(14) 0.7067(6) 0.3774(2) 0.4737(5) 0.039(2) 1.000 . Uani d ?
C(15) 0.7463(5) 0.3453(2) 0.4437(5) 0.040(2) 1.000 . Uani d ?
C(16) 0.7090(5) 0.3374(2) 0.3420(5) 0.033(2) 1.000 . Uani d ?
C(17) 0.6319(5) 0.3618(2) 0.2758(4) 0.024(2) 1.000 . Uani d ?
C(18) 0.5817(5) 0.3559(2) 0.1640(4) 0.023(2) 1.000 . Uani d ?
C(19) 0.3951(5) 0.4107(2) -0.0189(4) 0.019(2) 1.000 . Uani d ?
C(20) 0.3260(5) 0.4116(2) -0.1259(4) 0.022(2) 1.000 . Uani d ?
C(21) 0.3241(5) 0.3811(2) -0.1920(5) 0.033(2) 1.000 . Uani d ?
C(22) 0.2567(6) 0.3853(2) -0.2920(5) 0.039(2) 1.000 . Uani d ?
C(23) 0.1937(6) 0.4190(2) -0.3231(5) 0.041(2) 1.000 . Uani d ?
C(24) 0.1991(5) 0.4481(2) -0.2544(5) 0.032(2) 1.000 . Uani d ?
C(25) 0.1083(5) 0.2866(2) 0.1278(5) 0.033(2) 1.000 . Uani d ?
C(26) 0.0314(6) 0.2652(2) 0.1363(5) 0.042(2) 1.000 . Uani d ?
C(27) 0.0016(5) 0.2765(2) 0.2080(5) 0.039(2) 1.000 . Uani d ?
C(28) 0.0480(5) 0.3100(2) 0.2677(5) 0.036(2) 1.000 . Uani d ?
C(29) 0.1231(5) 0.3306(2) 0.2534(4) 0.025(2) 1.000 . Uani d ?
C(30) 0.1743(5) 0.3685(2) 0.3070(5) 0.027(2) 1.000 . Uani d ?
C(31) 0.3456(5) 0.4300(2) 0.2751(4) 0.022(2) 1.000 . Uani d ?
C(32) 0.4049(5) 0.4678(2) 0.3038(4) 0.022(2) 1.000 . Uani d ?
C(33) 0.3945(5) 0.4967(2) 0.3663(5) 0.031(2) 1.000 . Uani d ?
C(34) 0.4552(6) 0.5315(2) 0.3907(5) 0.034(2) 1.000 . Uani d ?
C(35) 0.5240(5) 0.5366(2) 0.3524(5) 0.036(2) 1.000 . Uani d ?
C(36) 0.5319(5) 0.5068(2) 0.2898(5) 0.031(2) 1.000 . Uani d ?
C(37) 0.4457(5) 0.3158(2) 0.3538(4) 0.026(2) 1.000 . Uani d ?
C(38) 0.5255(5) 0.2893(2) 0.4040(5) 0.035(2) 1.000 . Uani d ?
C(39) 0.5510(5) 0.2616(2) 0.3493(5) 0.036(2) 1.000 . Uani d ?
C(40) 0.4976(5) 0.2612(2) 0.2452(5) 0.027(2) 1.000 . Uani d ?
C(41) 0.4203(5) 0.2889(2) 0.2014(4) 0.022(2) 1.000 . Uani d ?
C(42) 0.3575(5) 0.2930(2) 0.0917(4) 0.021(2) 1.000 . Uani d ?
C(43) 0.1642(5) 0.3592(2) -0.0396(4) 0.020(2) 1.000 . Uani d ?
C(44) 0.0895(5) 0.3728(2) -0.1400(4) 0.019(2) 1.000 . Uani d ?
C(45) 0.0736(5) 0.3533(2) -0.2255(4) 0.026(2) 1.000 . Uani d ?
C(46) 0.0032(5) 0.3682(2) -0.3159(5) 0.040(2) 1.000 . Uani d ?
C(47) -0.0502(5) 0.4033(2) -0.3170(5) 0.036(2) 1.000 . Uani d ?
C(48) -0.0312(5) 0.4224(2) -0.2275(5) 0.029(2) 1.000 . Uani d ?
H(1) -0.0896 0.3602 -0.0828 0.040 1.000 . Uiso c ?
H(2) -0.1920 0.3255 -0.0214 0.044 1.000 . Uiso c ?
H(3) -0.1962 0.3488 0.1243 0.050 1.000 . Uiso c ?
H(4) -0.0975 0.4072 0.2080 0.039 1.000 . Uiso c ?
H(5) 0.2326 0.5673 0.1919 0.034 1.000 . Uiso c ?
H(6) 0.3508 0.6188 0.2093 0.038 1.000 . Uiso c ?
H(7) 0.4542 0.6118 0.1278 0.045 1.000 . Uiso c ?
H(8) 0.4404 0.5533 0.0354 0.036 1.000 . Uiso c ?
H(9) 0.6061 0.4248 0.4237 0.038 1.000 . Uiso c ?
H(10) 0.7305 0.3834 0.5431 0.047 1.000 . Uiso c ?
H(11) 0.7992 0.3286 0.4923 0.048 1.000 . Uiso c ?
H(12) 0.7352 0.3154 0.3188 0.041 1.000 . Uiso c ?
H(13) 0.3675 0.3578 -0.1684 0.041 1.000 . Uiso c ?
H(14) 0.2533 0.3654 -0.3396 0.048 1.000 . Uiso c ?
H(15) 0.1462 0.4224 -0.3915 0.050 1.000 . Uiso c ?
H(16) 0.1563 0.4714 -0.2765 0.039 1.000 . Uiso c ?
H(17) 0.1292 0.2787 0.0783 0.041 1.000 . Uiso c ?
H(18) -0.0007 0.2425 0.0932 0.049 1.000 . Uiso c ?
H(19) -0.0496 0.2614 0.2167 0.048 1.000 . Uiso c ?
H(20) 0.0288 0.3187 0.3181 0.045 1.000 . Uiso c ?
H(21) 0.3458 0.4928 0.3919 0.038 1.000 . Uiso c ?
H(22) 0.4486 0.5514 0.4339 0.042 1.000 . Uiso c ?
H(23) 0.5665 0.5599 0.3692 0.043 1.000 . Uiso c ?
H(24) 0.5794 0.5103 0.2635 0.037 1.000 . Uiso c ?
H(25) 0.4274 0.3343 0.3917 0.032 1.000 . Uiso c ?
H(26) 0.5620 0.2895 0.4743 0.042 1.000 . Uiso c ?
H(27) 0.6053 0.2426 0.3818 0.043 1.000 . Uiso c ?
H(28) 0.5140 0.2420 0.2063 0.032 1.000 . Uiso c ?
H(29) 0.1106 0.3288 -0.2223 0.032 1.000 . Uiso c ?
H(30) -0.0086 0.3545 -0.3764 0.048 1.000 . Uiso c ?
H(31) -0.0998 0.4144 -0.3787 0.043 1.000 . Uiso c ?
H(32) -0.0674 0.4465 -0.2283 0.034 1.000 . Uiso c ?
H(33) 0.0038 0.4562 0.2758 0.037 1.000 . Uiso c ?
H(34) 0.0865 0.4894 0.2714 0.037 1.000 . Uiso c ?
H(35) 0.6590 0.3063 0.1602 0.034 1.000 . Uiso c ?
H(36) 0.5721 0.3214 0.0501 0.034 1.000 . Uiso c ?
H(37) 0.1094 0.3708 0.4009 0.038 1.000 . Uiso c ?
H(38) 0.1879 0.4089 0.4137 0.038 1.000 . Uiso c ?
H(39) 0.4282 0.2509 0.0487 0.032 1.000 . Uiso c ?
H(40) 0.3339 0.2745 -0.0436 0.032 1.000 . Uiso c ?
H(41) 0.4770 0.6213 0.4009 0.116 1.000 . Uiso c ?
H(42) 0.5899 0.6265 0.4802 0.116 1.000 . Uiso c ?
H(43) 0.2574 0.7507 0.1150 0.124 1.000 . Uiso c ?
H(44) 0.3418 0.7270 0.0999 0.124 1.000 . Uiso c ?
H(45) -0.4834 0.7045 0.1133 0.059 1.000 . Uiso c ?
H(46) -0.5610 0.6741 0.0380 0.059 1.000 . Uiso c ?
H(47) -0.3697 0.6794 0.4062 0.094 1.000 . Uiso c ?
H(48) -0.2826 0.7045 0.3995 0.094 1.000 . Uiso c ?
H(49) -0.0368 0.4631 0.4037 0.059 1.000 . Uiso c ?
H(50) 0.0122 0.4200 0.4218 0.059 1.000 . Uiso c ?

loop_
_atom_site_aniso_label
_atom_site_aniso_U_11
_atom_site_aniso_U_22
_atom_site_aniso_U_33
_atom_site_aniso_U_12
_atom_site_aniso_U_13
_atom_site_aniso_U_23
Cu(1) 0.0224(5) 0.0221(4) 0.0256(4) -0.0015(4) 0.0129(4) -0.0021(4)
Cu(2) 0.0238(5) 0.0205(4) 0.0267(4) -0.0007(4) 0.0133(4) -0.0003(3)
Cu(3) 0.0248(5) 0.0241(4) 0.0240(4) 0.0013(4) 0.0131(4) -0.0012(4)
Fe(1) 0.0232(5) 0.0227(5) 0.0224(5) 0.0007(4) 0.0129(4) -0.0010(4)
Cl(1) 0.0455(12) 0.0431(11) 0.0394(11) -0.0063(9) 0.0238(10) -0.0072(9)
Cl(2) 0.061(2) 0.064(2) 0.0471(13) -0.0064(12) 0.0255(12) -0.0047(11)
O(1) 0.021(3) 0.023(2) 0.024(2) -0.004(2) 0.012(2) -0.002(2)
O(2) 0.024(3) 0.023(2) 0.022(2) 0.001(2) 0.011(2) 0.000(2)
O(3) 0.025(3) 0.025(2) 0.023(2) -0.001(2) 0.016(2) -0.003(2)
O(4) 0.025(3) 0.025(2) 0.019(2) 0.001(2) 0.011(2) -0.006(2)
O(5) 0.032(3) 0.027(3) 0.039(3) 0.000(2) 0.024(2) 0.005(2)
O(6) 0.025(3) 0.034(3) 0.040(3) 0.003(2) 0.019(2) 0.001(2)
O(7) 0.044(3) 0.038(3) 0.040(3) -0.003(3) 0.021(3) 0.014(2)
O(8) 0.047(4) 0.039(3) 0.082(4) -0.011(3) 0.025(3) -0.021(3)
O(9) 0.053(4) 0.076(4) 0.046(3) 0.005(3) 0.030(3) -0.004(3)
O(10) 0.055(4) 0.053(3) 0.054(3) -0.026(3) 0.029(3) -0.033(3)
O(11) 0.066(5) 0.129(6) 0.069(5) -0.015(4) 0.035(4) 0.022(4)
O(12) 0.098(5) 0.064(4) 0.053(4) -0.041(4) 0.043(4) -0.014(3)
O(13) 0.096(5) 0.059(4) 0.046(3) -0.027(3) 0.040(3) 0.007(3)
O(14) 0.099(5) 0.061(4) 0.043(3) -0.009(4) 0.017(3) -0.029(3)
O(15) 0.048(4) 0.092(5) 0.111(5) -0.013(4) 0.047(4) -0.020(4)
O(16) 0.112(5) 0.032(3) 0.060(4) 0.002(3) 0.044(4) -0.004(3)
O(17) 0.105(5) 0.057(4) 0.092(4) 0.032(4) 0.079(4) 0.031(3)
O(18) 0.176(8) 0.129(7) 0.093(5) -0.111(6) 0.076(6) -0.049(5)
O(19) 0.151(7) 0.067(4) 0.063(4) 0.025(4) 0.055(5) -0.004(3)
O(20) 0.187(9) 0.177(8) 0.058(5) 0.093(7) 0.062(5) 0.058(5)
O(21) 0.094(6) 0.098(6) 0.253(10) -0.016(5) 0.099(7) -0.061(6)
O(22) 0.193(9) 0.094(6) 0.071(5) 0.036(6) 0.009(5) -0.035(4)
O(23) 0.096(6) 0.098(6) 0.178(8) -0.013(5) 0.060(6) -0.026(6)
O(24) 0.064(4) 0.068(4) 0.049(3) -0.015(3) 0.027(3) -0.024(3)
O(25) 0.143(7) 0.094(5) 0.067(4) 0.019(5) 0.056(5) -0.000(4)
O(26) 0.057(4) 0.068(4) 0.054(3) -0.002(3) 0.030(3) -0.007(3)
N(1) 0.019(3) 0.026(3) 0.027(3) -0.002(2) 0.011(3) -0.001(2)
N(2) 0.046(4) 0.023(3) 0.040(3) -0.010(3) 0.030(3) -0.005(3)
N(3) 0.019(3) 0.028(3) 0.027(3) -0.002(3) 0.012(3) -0.004(2)
N(4) 0.029(3) 0.019(3) 0.031(3) -0.004(3) 0.018(3) -0.000(2)
N(5) 0.021(3) 0.020(3) 0.034(3) -0.001(2) 0.015(3) -0.000(2)
N(6) 0.021(3) 0.026(3) 0.021(3) -0.005(2) 0.009(3) 0.002(2)
N(7) 0.028(3) 0.029(3) 0.027(3) 0.010(3) 0.008(3) 0.003(3)
N(8) 0.020(3) 0.022(3) 0.020(3) 0.002(2) 0.010(2) -0.001(2)
N(9) 0.025(3) 0.022(3) 0.017(3) 0.001(2) 0.010(2) -0.003(2)
N(10) 0.027(3) 0.025(3) 0.025(3) -0.001(3) 0.014(3) 0.001(2)
N(11) 0.025(3) 0.025(3) 0.026(3) 0.001(3) 0.010(3) -0.003(2)
N(12) 0.050(4) 0.031(3) 0.034(3) -0.011(3) 0.033(3) -0.012(3)
N(13) 0.022(3) 0.026(3) 0.027(3) -0.003(3) 0.011(3) -0.002(2)
N(14) 0.029(3) 0.023(3) 0.029(3) -0.003(3) 0.019(3) -0.003(2)
N(15) 0.020(3) 0.020(3) 0.015(3) -0.000(2) 0.006(2) -0.002(2)
N(16) 0.024(3) 0.026(3) 0.022(3) 0.001(3) 0.010(3) -0.002(2)
N(17) 0.031(3) 0.028(3) 0.025(3) 0.009(3) 0.013(3) 0.002(2)
N(18) 0.018(3) 0.022(3) 0.020(3) 0.002(2) 0.010(2) -0.001(2)
N(19) 0.017(3) 0.027(3) 0.021(3) -0.000(3) 0.007(2) -0.002(2)
N(20) 0.020(3) 0.023(3) 0.023(3) -0.007(2) 0.011(3) -0.000(2)
N(21) 0.034(4) 0.029(3) 0.030(3) -0.009(3) 0.018(3) -0.007(3)
N(22) 0.037(4) 0.038(4) 0.049(4) -0.010(3) 0.020(4) -0.009(3)
N(23) 0.043(4) 0.037(4) 0.025(3) -0.023(3) 0.009(3) -0.004(3)
C(1) 0.032(4) 0.030(4) 0.041(4) -0.001(3) 0.017(4) -0.001(3)
C(2) 0.031(4) 0.030(4) 0.046(4) -0.009(3) 0.016(4) -0.004(4)
C(3) 0.029(4) 0.039(5) 0.061(5) -0.001(4) 0.026(4) 0.006(4)
C(4) 0.024(4) 0.032(4) 0.045(4) -0.002(3) 0.018(4) 0.001(3)
C(5) 0.022(4) 0.017(3) 0.028(4) 0.004(3) 0.015(3) 0.002(3)
C(6) 0.024(4) 0.017(3) 0.035(4) -0.002(3) 0.012(3) -0.002(3)
C(7) 0.018(4) 0.020(3) 0.020(3) 0.004(3) 0.005(3) 0.001(3)
C(8) 0.015(4) 0.023(3) 0.023(3) 0.002(3) 0.003(3) 0.004(3)
C(9) 0.027(4) 0.028(4) 0.035(4) 0.002(3) 0.019(3) -0.002(3)
C(10) 0.031(4) 0.022(4) 0.038(4) -0.003(3) 0.013(4) -0.008(3)
C(11) 0.028(4) 0.036(4) 0.047(5) -0.014(4) 0.015(4) -0.006(4)
C(12) 0.016(4) 0.037(4) 0.037(4) -0.004(3) 0.012(3) -0.003(3)
C(13) 0.036(5) 0.030(4) 0.031(4) -0.010(3) 0.017(4) 0.002(3)
C(14) 0.040(5) 0.050(5) 0.021(4) -0.004(4) 0.008(4) -0.006(3)
C(15) 0.039(5) 0.037(4) 0.033(4) 0.003(4) 0.007(4) 0.009(3)
C(16) 0.032(4) 0.029(4) 0.035(4) -0.001(3) 0.011(4) 0.001(3)
C(17) 0.021(4) 0.024(4) 0.032(4) -0.005(3) 0.015(3) 0.003(3)
C(18) 0.020(4) 0.028(4) 0.025(4) -0.005(3) 0.014(3) 0.000(3)
C(19) 0.020(4) 0.019(3) 0.020(3) -0.005(3) 0.012(3) -0.005(3)
C(20) 0.019(4) 0.016(3) 0.034(4) -0.007(3) 0.015(3) -0.009(3)
C(21) 0.037(5) 0.027(4) 0.029(4) 0.001(3) 0.009(4) -0.004(3)
C(22) 0.044(5) 0.045(5) 0.025(4) 0.002(4) 0.013(4) -0.008(3)
C(23) 0.054(5) 0.042(5) 0.022(4) -0.005(4) 0.012(4) -0.001(3)
C(24) 0.035(4) 0.028(4) 0.026(4) -0.004(3) 0.006(3) 0.005(3)
C(25) 0.032(4) 0.031(4) 0.044(4) -0.008(3) 0.023(4) -0.010(3)
C(26) 0.038(5) 0.037(4) 0.055(5) -0.013(4) 0.025(4) -0.013(4)
C(27) 0.040(5) 0.038(4) 0.048(5) -0.010(4) 0.028(4) 0.007(4)
C(28) 0.036(5) 0.039(4) 0.039(4) -0.001(4) 0.021(4) 0.005(4)
C(29) 0.028(4) 0.022(4) 0.027(4) 0.004(3) 0.015(3) 0.001(3)
C(30) 0.026(4) 0.027(4) 0.028(4) 0.005(3) 0.013(3) 0.005(3)
C(31) 0.026(4) 0.023(3) 0.015(3) 0.003(3) 0.008(3) -0.001(3)
C(32) 0.023(4) 0.022(3) 0.019(3) 0.005(3) 0.008(3) 0.004(3)
C(33) 0.031(4) 0.032(4) 0.034(4) 0.000(3) 0.017(3) 0.002(3)
C(34) 0.046(5) 0.032(4) 0.028(4) -0.003(4) 0.019(4) -0.002(3)
C(35) 0.035(5) 0.027(4) 0.040(4) -0.003(3) 0.012(4) -0.005(3)
C(36) 0.029(4) 0.031(4) 0.033(4) -0.002(3) 0.013(3) 0.000(3)
C(37) 0.031(4) 0.032(4) 0.019(3) 0.001(3) 0.014(3) -0.004(3)
C(38) 0.037(5) 0.042(4) 0.025(4) -0.005(4) 0.011(3) 0.001(3)
C(39) 0.030(4) 0.038(4) 0.038(4) 0.010(3) 0.015(4) 0.013(4)
C(40) 0.023(4) 0.031(4) 0.028(4) 0.005(3) 0.014(3) 0.006(3)
C(41) 0.018(4) 0.020(3) 0.026(4) -0.000(3) 0.009(3) 0.004(3)
C(42) 0.026(4) 0.019(3) 0.021(3) -0.006(3) 0.013(3) -0.002(3)
C(43) 0.020(4) 0.019(3) 0.024(3) -0.004(3) 0.013(3) 0.003(3)
C(44) 0.020(4) 0.017(3) 0.021(3) -0.003(3) 0.009(3) -0.001(3)
C(45) 0.033(4) 0.025(4) 0.022(3) 0.001(3) 0.013(3) 0.000(3)
C(46) 0.036(5) 0.046(5) 0.031(4) 0.006(4) 0.008(4) -0.006(4)
C(47) 0.032(4) 0.036(4) 0.022(4) 0.002(4) -0.003(3) 0.003(3)
C(48) 0.027(4) 0.024(4) 0.035(4) -0.000(3) 0.014(3) 0.000(3)

loop_
_atom_type_symbol
_atom_type_oxidation_number
_atom_type_number_in_cell
_atom_type_scat_dispersion_real
_atom_type_scat_dispersion_imag
_atom_type_scat_source
C 0 192 0.002 0.002
;International Tables for Crystallography
(1992, Vol. C, Table 6.1.1.2)
;
H 0 200 0.000 0.000
;International Tables for Crystallography
(1992, Vol. C, Table 6.1.1.2)
;
N 0 92 0.004 0.003
;International Tables for Crystallography
(1992, Vol. C, Table 6.1.1.2)
;
O 0 104 0.008 0.006
;International Tables for Crystallography
(1992, Vol. C, Table 6.1.1.2)
;
Cl 0 8 0.132 0.159
;International Tables for Crystallography
(1992, Vol. C, Tables 4.2.6.8 and 6.1.1.1)
;
Fe 0 4 0.301 0.845
;International Tables for Crystallography
(1992, Vol. C, Tables 4.2.6.8 and 6.1.1.1)
;
Cu 0 12 0.263 1.266
;International Tables for Crystallography
(1992, Vol. C, Tables 4.2.6.8 and 6.1.1.1)
;

loop_
_geom_angle_atom_site_label_1
_geom_angle_atom_site_label_2
_geom_angle_atom_site_label_3
_geom_angle
_geom_angle_site_symmetry_1
_geom_angle_site_symmetry_2
_geom_angle_site_symmetry_3
_geom_angle_publ_flag
O(1) Cu(1) O(4) 97.2(2) . . . ?
O(1) Cu(1) N(1) 159.3(2) . . . ?
O(1) Cu(1) N(3) 79.4(2) . . . ?
O(1) Cu(1) N(20) 100.5(2) . . . ?
O(4) Cu(1) N(1) 89.8(2) . . . ?
O(4) Cu(1) N(3) 110.5(2) . . . ?
O(4) Cu(1) N(20) 77.9(2) . . . ?
N(1) Cu(1) N(3) 79.9(2) . . . ?
N(1) Cu(1) N(20) 100.0(2) . . . ?
N(3) Cu(1) N(20) 171.6(2) . . . ?
O(1) Cu(2) O(2) 99.0(2) . . . ?
O(1) Cu(2) O(5) 97.6(2) . . . ?
O(1) Cu(2) N(5) 78.6(2) . . . ?
O(1) Cu(2) N(10) 106.3(2) . . . ?
O(2) Cu(2) O(5) 163.2(2) . . . ?
O(2) Cu(2) N(5) 97.8(2) . . . ?
O(2) Cu(2) N(10) 83.1(2) . . . ?
O(5) Cu(2) N(5) 87.4(2) . . . ?
O(5) Cu(2) N(10) 90.3(2) . . . ?
N(5) Cu(2) N(10) 174.8(2) . . . ?
O(2) Cu(3) O(3) 90.6(2) . . . ?
O(2) Cu(3) N(6) 157.4(2) . . . ?
O(2) Cu(3) N(8) 77.6(2) . . . ?
O(2) Cu(3) N(15) 105.0(2) . . . ?
O(3) Cu(3) N(6) 94.0(2) . . . ?
O(3) Cu(3) N(8) 102.3(2) . . . ?
O(3) Cu(3) N(15) 78.1(2) . . . ?
N(6) Cu(3) N(8) 79.8(2) . . . ?
N(6) Cu(3) N(15) 97.6(2) . . . ?
N(8) Cu(3) N(15) 177.4(2) . . . ?
O(3) Fe(1) O(4) 93.5(2) . . . ?
O(3) Fe(1) N(11) 149.1(2) . . . ?
O(3) Fe(1) N(13) 74.8(2) . . . ?
O(3) Fe(1) N(16) 93.5(2) . . . ?
O(3) Fe(1) N(18) 114.3(2) . . . ?
O(4) Fe(1) N(11) 94.0(2) . . . ?
O(4) Fe(1) N(13) 105.7(2) . . . ?
O(4) Fe(1) N(16) 149.4(2) . . . ?
O(4) Fe(1) N(18) 75.2(2) . . . ?
N(11) Fe(1) N(13) 74.3(2) . . . ?
N(11) Fe(1) N(16) 95.1(2) . . . ?
N(11) Fe(1) N(18) 96.5(2) . . . ?
N(13) Fe(1) N(16) 104.8(2) . . . ?
N(13) Fe(1) N(18) 170.8(2) . . . ?
N(16) Fe(1) N(18) 74.8(2) . . . ?
O(14) Cl(1) O(15) 108.2(4) . . . ?
O(14) Cl(1) O(16) 110.0(4) . . . ?
O(14) Cl(1) O(17) 110.6(4) . . . ?
O(15) Cl(1) O(16) 111.3(4) . . . ?
O(15) Cl(1) O(17) 108.0(4) . . . ?
O(16) Cl(1) O(17) 108.8(4) . . . ?
O(18) Cl(2) O(19) 112.8(5) . . . ?
O(18) Cl(2) O(20) 113.2(6) . . . ?
O(18) Cl(2) O(21) 103.0(6) . . . ?
O(19) Cl(2) O(20) 110.4(5) . . . ?
O(19) Cl(2) O(21) 108.9(5) . . . ?
O(20) Cl(2) O(21) 108.2(6) . . . ?
Cu(1) O(1) Cu(2) 138.8(2) . . . ?
Cu(1) O(1) C(7) 109.1(4) . . . ?
Cu(2) O(1) C(7) 109.6(4) . . . ?
Cu(2) O(2) Cu(3) 142.0(2) . . . ?
Cu(2) O(2) C(19) 111.3(4) . . . ?
Cu(3) O(2) C(19) 106.6(4) . . . ?
Cu(3) O(3) Fe(1) 134.0(2) . . . ?
Cu(3) O(3) C(31) 109.4(4) . . . ?
Fe(1) O(3) C(31) 115.8(4) . . . ?
Cu(1) O(4) Fe(1) 135.2(2) . . . ?
Cu(1) O(4) C(43) 110.3(4) . . . ?
Fe(1) O(4) C(43) 114.5(4) . . . ?
Cu(2) O(5) N(21) 109.3(4) . . . ?
H(41) O(22) H(42) 111.6 . . . no
H(43) O(23) H(44) 109.0 . . . no
H(45) O(24) H(46) 109.7 . . . no
H(47) O(25) H(48) 109.9 . . . no
H(49) O(26) H(50) 109.8 . . . no
Cu(1) N(1) C(1) 127.2(5) . . . ?
Cu(1) N(1) C(5) 112.6(4) . . . ?
C(1) N(1) C(5) 119.9(6) . . . ?
C(6) N(2) H(33) 122.0 . . . no
C(6) N(2) H(34) 121.5 . . . no
H(33) N(2) H(34) 116.4 . . . no
Cu(1) N(3) N(4) 117.6(4) . . . ?
Cu(1) N(3) C(6) 119.7(5) . . . ?
N(4) N(3) C(6) 122.2(6) . . . ?
N(3) N(4) C(7) 109.1(5) . . . ?
Cu(2) N(5) C(8) 118.0(5) . . . ?
Cu(2) N(5) C(12) 123.5(5) . . . ?
C(8) N(5) C(12) 117.5(6) . . . ?
Cu(3) N(6) C(13) 128.8(5) . . . ?
Cu(3) N(6) C(17) 112.9(4) . . . ?
C(13) N(6) C(17) 118.3(6) . . . ?
C(18) N(7) H(35) 121.5 . . . no
C(18) N(7) H(36) 121.4 . . . no
H(35) N(7) H(36) 117.1 . . . no
Cu(3) N(8) N(9) 120.9(4) . . . ?
Cu(3) N(8) C(18) 121.2(5) . . . ?
N(9) N(8) C(18) 117.9(5) . . . ?
N(8) N(9) C(19) 108.9(5) . . . ?
Cu(2) N(10) C(20) 113.2(4) . . . ?
Cu(2) N(10) C(24) 127.1(5) . . . ?
C(20) N(10) C(24) 119.4(6) . . . ?
Fe(1) N(11) C(25) 125.1(5) . . . ?
Fe(1) N(11) C(29) 116.0(5) . . . ?
C(25) N(11) C(29) 118.8(6) . . . ?
C(30) N(12) H(37) 121.4 . . . no
C(30) N(12) H(38) 121.2 . . . no
H(37) N(12) H(38) 117.4 . . . no
Fe(1) N(13) N(14) 119.9(4) . . . ?
Fe(1) N(13) C(30) 123.2(5) . . . ?
N(14) N(13) C(30) 116.8(6) . . . ?
N(13) N(14) C(31) 106.3(5) . . . ?
Cu(3) N(15) C(32) 117.8(4) . . . ?
Cu(3) N(15) C(36) 123.3(5) . . . ?
C(32) N(15) C(36) 118.5(6) . . . ?
Fe(1) N(16) C(37) 125.3(5) . . . ?
Fe(1) N(16) C(41) 117.0(4) . . . ?
C(37) N(16) C(41) 117.7(6) . . . ?
C(42) N(17) H(39) 121.3 . . . no
C(42) N(17) H(40) 121.3 . . . no
H(39) N(17) H(40) 117.4 . . . no
Fe(1) N(18) N(19) 118.9(4) . . . ?
Fe(1) N(18) C(42) 122.6(4) . . . ?
N(19) N(18) C(42) 118.5(5) . . . ?
N(18) N(19) C(43) 107.8(5) . . . ?
Cu(1) N(20) C(44) 119.2(4) . . . ?
Cu(1) N(20) C(48) 122.5(5) . . . ?
C(44) N(20) C(48) 118.3(6) . . . ?
O(5) N(21) O(6) 119.0(6) . . . ?
O(5) N(21) O(7) 117.9(6) . . . ?
O(6) N(21) O(7) 123.1(6) . . . ?
O(8) N(22) O(9) 120.2(7) . . . ?
O(8) N(22) O(10) 118.8(7) . . . ?
O(9) N(22) O(10) 121.0(7) . . . ?
O(11) N(23) O(12) 119.5(7) . . . ?
O(11) N(23) O(13) 117.2(7) . . . ?
O(12) N(23) O(13) 122.2(7) . . . ?
N(1) C(1) C(2) 121.3(7) . . . ?
N(1) C(1) H(1) 118.7 . . . no
C(2) C(1) H(1) 120.0 . . . no
C(1) C(2) C(3) 119.0(7) . . . ?
C(1) C(2) H(2) 120.5 . . . no
C(3) C(2) H(2) 120.5 . . . no
C(2) C(3) C(4) 119.9(7) . . . ?
C(2) C(3) H(3) 120.3 . . . no
C(4) C(3) H(3) 119.8 . . . no
C(3) C(4) C(5) 118.2(7) . . . ?
C(3) C(4) H(4) 122.1 . . . no
C(5) C(4) H(4) 119.7 . . . no
N(1) C(5) C(4) 121.6(6) . . . ?
N(1) C(5) C(6) 113.6(6) . . . ?
C(4) C(5) C(6) 124.7(7) . . . ?
N(2) C(6) N(3) 125.0(7) . . . ?
N(2) C(6) C(5) 121.3(7) . . . ?
N(3) C(6) C(5) 113.7(6) . . . ?
O(1) C(7) N(4) 124.9(6) . . . ?
O(1) C(7) C(8) 117.3(6) . . . ?
N(4) C(7) C(8) 117.8(6) . . . ?
N(5) C(8) C(7) 114.9(6) . . . ?
N(5) C(8) C(9) 121.6(6) . . . ?
C(7) C(8) C(9) 123.5(6) . . . ?
C(8) C(9) C(10) 119.5(7) . . . ?
C(8) C(9) H(5) 120.2 . . . no
C(10) C(9) H(5) 120.3 . . . no
C(9) C(10) C(11) 118.8(7) . . . ?
C(9) C(10) H(6) 119.9 . . . no
C(11) C(10) H(6) 121.3 . . . no
C(10) C(11) C(12) 119.2(7) . . . ?
C(10) C(11) H(7) 120.1 . . . no
C(12) C(11) H(7) 120.7 . . . no
N(5) C(12) C(11) 123.4(7) . . . ?
N(5) C(12) H(8) 118.1 . . . no
C(11) C(12) H(8) 118.5 . . . no
N(6) C(13) C(14) 122.2(7) . . . ?
N(6) C(13) H(9) 119.1 . . . no
C(14) C(13) H(9) 118.6 . . . no
C(13) C(14) C(15) 119.3(7) . . . ?
C(13) C(14) H(10) 120.0 . . . no
C(15) C(14) H(10) 120.7 . . . no
C(14) C(15) C(16) 119.0(7) . . . ?
C(14) C(15) H(11) 120.3 . . . no
C(16) C(15) H(11) 120.7 . . . no
C(15) C(16) C(17) 118.3(7) . . . ?
C(15) C(16) H(12) 121.0 . . . no
C(17) C(16) H(12) 120.7 . . . no
N(6) C(17) C(16) 122.8(7) . . . ?
N(6) C(17) C(18) 113.1(6) . . . ?
C(16) C(17) C(18) 124.1(7) . . . ?
N(7) C(18) N(8) 125.5(6) . . . ?
N(7) C(18) C(17) 121.9(6) . . . ?
N(8) C(18) C(17) 112.5(6) . . . ?
O(2) C(19) N(9) 125.6(6) . . . ?
O(2) C(19) C(20) 117.1(6) . . . ?
N(9) C(19) C(20) 117.3(6) . . . ?
N(10) C(20) C(19) 115.0(6) . . . ?
N(10) C(20) C(21) 121.9(6) . . . ?
C(19) C(20) C(21) 123.1(6) . . . ?
C(20) C(21) C(22) 118.2(7) . . . ?
C(20) C(21) H(13) 120.6 . . . no
C(22) C(21) H(13) 121.1 . . . no
C(21) C(22) C(23) 119.5(7) . . . ?
C(21) C(22) H(14) 121.2 . . . no
C(23) C(22) H(14) 119.3 . . . no
C(22) C(23) C(24) 119.6(7) . . . ?
C(22) C(23) H(15) 121.0 . . . no
C(24) C(23) H(15) 119.4 . . . no
N(10) C(24) C(23) 121.4(7) . . . ?
N(10) C(24) H(16) 119.4 . . . no
C(23) C(24) H(16) 119.2 . . . no
N(11) C(25) C(26) 122.6(7) . . . ?
N(11) C(25) H(17) 118.3 . . . no
C(26) C(25) H(17) 119.1 . . . no
C(25) C(26) C(27) 119.1(7) . . . ?
C(25) C(26) H(18) 120.6 . . . no
C(27) C(26) H(18) 120.3 . . . no
C(26) C(27) C(28) 118.9(7) . . . ?
C(26) C(27) H(19) 120.3 . . . no
C(28) C(27) H(19) 120.8 . . . no
C(27) C(28) C(29) 118.7(7) . . . ?
C(27) C(28) H(20) 120.9 . . . no
C(29) C(28) H(20) 120.5 . . . no
N(11) C(29) C(28) 121.8(7) . . . ?
N(11) C(29) C(30) 113.6(6) . . . ?
C(28) C(29) C(30) 124.5(7) . . . ?
N(12) C(30) N(13) 125.9(7) . . . ?
N(12) C(30) C(29) 121.5(7) . . . ?
N(13) C(30) C(29) 112.6(6) . . . ?
O(3) C(31) N(14) 123.1(6) . . . ?
O(3) C(31) C(32) 118.0(6) . . . ?
N(14) C(31) C(32) 118.8(6) . . . ?
N(15) C(32) C(31) 115.2(6) . . . ?
N(15) C(32) C(33) 121.5(6) . . . ?
C(31) C(32) C(33) 123.4(7) . . . ?
C(32) C(33) C(34) 119.4(7) . . . ?
C(32) C(33) H(21) 120.2 . . . no
C(34) C(33) H(21) 120.5 . . . no
C(33) C(34) C(35) 119.4(7) . . . ?
C(33) C(34) H(22) 119.7 . . . no
C(35) C(34) H(22) 120.9 . . . no
C(34) C(35) C(36) 119.3(7) . . . ?
C(34) C(35) H(23) 120.2 . . . no
C(36) C(35) H(23) 120.5 . . . no
N(15) C(36) C(35) 121.9(7) . . . ?
N(15) C(36) H(24) 118.7 . . . no
C(35) C(36) H(24) 119.3 . . . no
N(16) C(37) C(38) 122.9(7) . . . ?
N(16) C(37) H(25) 119.1 . . . no
C(38) C(37) H(25) 118.1 . . . no
C(37) C(38) C(39) 118.4(7) . . . ?
C(37) C(38) H(26) 121.7 . . . no
C(39) C(38) H(26) 119.9 . . . no
C(38) C(39) C(40) 120.3(7) . . . ?
C(38) C(39) H(27) 120.5 . . . no
C(40) C(39) H(27) 119.3 . . . no
C(39) C(40) C(41) 117.5(7) . . . ?
C(39) C(40) H(28) 121.2 . . . no
C(41) C(40) H(28) 121.4 . . . no
N(16) C(41) C(40) 123.3(6) . . . ?
N(16) C(41) C(42) 112.5(6) . . . ?
C(40) C(41) C(42) 124.2(6) . . . ?
N(17) C(42) N(18) 124.4(6) . . . ?
N(17) C(42) C(41) 122.5(6) . . . ?
N(18) C(42) C(41) 113.0(6) . . . ?
O(4) C(43) N(19) 123.3(6) . . . ?
O(4) C(43) C(44) 118.4(6) . . . ?
N(19) C(43) C(44) 118.2(6) . . . ?
N(20) C(44) C(43) 114.1(6) . . . ?
N(20) C(44) C(45) 122.2(6) . . . ?
C(43) C(44) C(45) 123.7(6) . . . ?
C(44) C(45) C(46) 120.0(7) . . . ?
C(44) C(45) H(29) 119.6 . . . no
C(46) C(45) H(29) 120.4 . . . no
C(45) C(46) C(47) 118.5(7) . . . ?
C(45) C(46) H(30) 120.6 . . . no
C(47) C(46) H(30) 120.9 . . . no
C(46) C(47) C(48) 119.4(7) . . . ?
C(46) C(47) H(31) 120.5 . . . no
C(48) C(47) H(31) 120.1 . . . no
N(20) C(48) C(47) 121.6(7) . . . ?
N(20) C(48) H(32) 119.1 . . . no
C(47) C(48) H(32) 119.3 . . . no

loop_
_geom_bond_atom_site_label_1
_geom_bond_atom_site_label_2
_geom_bond_distance
_geom_bond_site_symmetry_1
_geom_bond_site_symmetry_2
_geom_bond_publ_flag
Cu(1) O(1) 2.014(4) . . ?
Cu(1) O(4) 2.240(4) . . ?
Cu(1) N(1) 2.036(6) . . ?
Cu(1) N(3) 1.907(5) . . ?
Cu(1) N(20) 1.986(5) . . ?
Cu(2) O(1) 2.233(4) . . ?
Cu(2) O(2) 2.007(4) . . ?
Cu(2) O(5) 2.004(5) . . ?
Cu(2) N(5) 1.977(6) . . ?
Cu(2) N(10) 1.959(5) . . ?
Cu(3) O(2) 2.135(4) . . ?
Cu(3) O(3) 2.234(4) . . ?
Cu(3) N(6) 2.059(5) . . ?
Cu(3) N(8) 1.893(5) . . ?
Cu(3) N(15) 1.972(5) . . ?
Fe(1) O(3) 2.004(5) . . ?
Fe(1) O(4) 2.002(4) . . ?
Fe(1) N(11) 2.162(6) . . ?
Fe(1) N(13) 2.022(6) . . ?
Fe(1) N(16) 2.139(6) . . ?
Fe(1) N(18) 2.019(5) . . ?
Cl(1) O(14) 1.404(5) . . ?
Cl(1) O(15) 1.416(6) . . ?
Cl(1) O(16) 1.435(6) . . ?
Cl(1) O(17) 1.429(6) . . ?
Cl(2) O(18) 1.409(7) . . ?
Cl(2) O(19) 1.420(6) . . ?
Cl(2) O(20) 1.378(7) . . ?
Cl(2) O(21) 1.425(8) . . ?
O(1) C(7) 1.310(7) . . ?
O(2) C(19) 1.319(7) . . ?
O(3) C(31) 1.305(7) . . ?
O(4) C(43) 1.315(7) . . ?
O(5) N(21) 1.288(7) . . ?
O(6) N(21) 1.253(7) . . ?
O(7) N(21) 1.251(7) . . ?
O(8) N(22) 1.260(8) . . ?
O(9) N(22) 1.230(8) . . ?
O(10) N(22) 1.247(8) . . ?
O(11) N(23) 1.246(8) . . ?
O(12) N(23) 1.257(8) . . ?
O(13) N(23) 1.246(7) . . ?
O(22) H(41) 0.93 . . no
O(22) H(42) 0.94 . . no
O(23) H(43) 0.95 . . no
O(23) H(44) 0.95 . . no
O(24) H(45) 0.95 . . no
O(24) H(46) 0.94 . . no
O(25) H(47) 0.95 . . no
O(25) H(48) 0.94 . . no
O(26) H(49) 0.95 . . no
O(26) H(50) 0.95 . . no
N(1) C(1) 1.341(9) . . ?
N(1) C(5) 1.355(8) . . ?
N(2) C(6) 1.335(8) . . ?
N(2) H(33) 0.97 . . no
N(2) H(34) 0.97 . . no
N(3) N(4) 1.392(7) . . ?
N(3) C(6) 1.287(8) . . ?
N(4) C(7) 1.290(8) . . ?
N(5) C(8) 1.355(8) . . ?
N(5) C(12) 1.336(8) . . ?
N(6) C(13) 1.325(8) . . ?
N(6) C(17) 1.352(8) . . ?
N(7) C(18) 1.314(8) . . ?
N(7) H(35) 0.96 . . no
N(7) H(36) 0.97 . . no
N(8) N(9) 1.389(7) . . ?
N(8) C(18) 1.297(8) . . ?
N(9) C(19) 1.302(8) . . ?
N(10) C(20) 1.338(8) . . ?
N(10) C(24) 1.350(8) . . ?
N(11) C(25) 1.323(8) . . ?
N(11) C(29) 1.347(8) . . ?
N(12) C(30) 1.334(8) . . ?
N(12) H(37) 0.96 . . no
N(12) H(38) 0.96 . . no
N(13) N(14) 1.406(7) . . ?
N(13) C(30) 1.308(8) . . ?
N(14) C(31) 1.324(8) . . ?
N(15) C(32) 1.360(8) . . ?
N(15) C(36) 1.351(8) . . ?
N(16) C(37) 1.340(8) . . ?
N(16) C(41) 1.362(8) . . ?
N(17) C(42) 1.312(8) . . ?
N(17) H(39) 0.96 . . no
N(17) H(40) 0.96 . . no
N(18) N(19) 1.392(7) . . ?
N(18) C(42) 1.323(8) . . ?
N(19) C(43) 1.296(8) . . ?
N(20) C(44) 1.367(8) . . ?
N(20) C(48) 1.339(8) . . ?
C(1) C(2) 1.400(10) . . ?
C(1) H(1) 0.95 . . no
C(2) C(3) 1.369(10) . . ?
C(2) H(2) 0.95 . . no
C(3) C(4) 1.406(10) . . ?
C(3) H(3) 0.95 . . no
C(4) C(5) 1.386(9) . . ?
C(4) H(4) 0.96 . . no
C(5) C(6) 1.472(9) . . ?
C(7) C(8) 1.485(9) . . ?
C(8) C(9) 1.381(9) . . ?
C(9) C(10) 1.387(10) . . ?
C(9) H(5) 0.95 . . no
C(10) C(11) 1.356(10) . . ?
C(10) H(6) 0.95 . . no
C(11) C(12) 1.375(10) . . ?
C(11) H(7) 0.95 . . no
C(12) H(8) 0.95 . . no
C(13) C(14) 1.395(10) . . ?
C(13) H(9) 0.96 . . no
C(14) C(15) 1.366(10) . . ?
C(14) H(10) 0.96 . . no
C(15) C(16) 1.394(10) . . ?
C(15) H(11) 0.96 . . no
C(16) C(17) 1.377(9) . . ?
C(16) H(12) 0.95 . . no
C(17) C(18) 1.510(9) . . ?
C(19) C(20) 1.464(9) . . ?
C(20) C(21) 1.398(9) . . ?
C(21) C(22) 1.384(9) . . ?
C(21) H(13) 0.95 . . no
C(22) C(23) 1.376(10) . . ?
C(22) H(14) 0.95 . . no
C(23) C(24) 1.378(10) . . ?
C(23) H(15) 0.95 . . no
C(24) H(16) 0.95 . . no
C(25) C(26) 1.375(10) . . ?
C(25) H(17) 0.95 . . no
C(26) C(27) 1.372(10) . . ?
C(26) H(18) 0.96 . . no
C(27) C(28) 1.388(10) . . ?
C(27) H(19) 0.95 . . no
C(28) C(29) 1.380(10) . . ?
C(28) H(20) 0.95 . . no
C(29) C(30) 1.487(9) . . ?
C(31) C(32) 1.463(9) . . ?
C(32) C(33) 1.384(9) . . ?
C(33) C(34) 1.386(10) . . ?
C(33) H(21) 0.95 . . no
C(34) C(35) 1.366(10) . . ?
C(34) H(22) 0.95 . . no
C(35) C(36) 1.391(10) . . ?
C(35) H(23) 0.94 . . no
C(36) H(24) 0.94 . . no
C(37) C(38) 1.376(10) . . ?
C(37) H(25) 0.95 . . no
C(38) C(39) 1.378(10) . . ?
C(38) H(26) 0.94 . . no
C(39) C(40) 1.397(9) . . ?
C(39) H(27) 0.95 . . no
C(40) C(41) 1.366(9) . . ?
C(40) H(28) 0.96 . . no
C(41) C(42) 1.487(9) . . ?
C(43) C(44) 1.479(8) . . ?
C(44) C(45) 1.355(9) . . ?
C(45) C(46) 1.374(9) . . ?
C(45) H(29) 0.95 . . no
C(46) C(47) 1.386(10) . . ?
C(46) H(30) 0.95 . . no
C(47) C(48) 1.388(9) . . ?
C(47) H(31) 0.96 . . no
C(48) H(32) 0.95 . . no

loop_
_geom_contact_atom_site_label_1
_geom_contact_atom_site_label_2
_geom_contact_distance
_geom_contact_site_symmetry_1
_geom_contact_site_symmetry_2
_geom_contact_publ_flag
Cu(1) N(4) 3.582(6) . 3_565 no
Cu(3) O(6) 2.709(5) . 3_665 no
Cu(3) O(7) 3.426(5) . 3_665 no
Cu(3) N(21) 3.449(6) . 3_665 no
O(2) O(6) 3.214(7) . 3_665 no
O(5) C(4) 3.074(9) . 3_565 no
O(5) O(26) 3.413(7) . 3_565 no
O(5) N(2) 3.426(8) . 3_565 no
O(5) C(5) 3.515(8) . 3_565 no
O(6) C(36) 3.231(9) . 3_665 no
O(6) N(8) 3.253(7) . 3_665 no
O(6) N(15) 3.406(7) . 3_665 no
O(6) O(14) 3.527(7) . 1_554 no
O(7) C(17) 2.859(8) . 3_665 no
O(7) O(26) 2.914(8) . 3_565 no
O(7) N(6) 2.961(8) . 3_665 no
O(7) O(14) 3.048(8) . 1_554 no
O(7) C(18) 3.096(8) . 3_665 no
O(7) C(4) 3.256(9) . 3_565 no
O(7) N(8) 3.332(7) . 3_665 no
O(7) C(16) 3.433(9) . 3_665 no
O(8) O(25) 2.878(9) . . no
O(8) O(24) 2.901(8) . . no
O(8) C(21) 3.193(9) . 3_565 no
O(8) C(27) 3.395(9) . 2_455 no
O(8) C(22) 3.413(10) . 3_565 no
O(9) N(17) 2.959(8) . 3_565 no
O(9) C(39) 3.207(10) . 2 no
O(9) N(19) 3.329(8) . 3_565 no
O(9) C(16) 3.331(9) . 2 no
O(9) O(11) 3.348(9) . 4_464 no
O(9) C(40) 3.363(9) . 2 no
O(9) O(13) 3.443(8) . . no
O(10) N(7) 2.829(8) . 2 no
O(10) C(27) 3.331(10) . 2_455 no
O(10) O(13) 3.332(9) . . no
O(10) O(25) 3.353(9) . . no
O(10) O(11) 3.505(9) . 4_464 no
O(10) C(16) 3.568(9) . 2 no
O(11) N(17) 3.173(8) . 2 no
O(11) N(22) 3.266(10) . 4_565 no
O(11) C(28) 3.267(10) . 3_566 no
O(11) C(16) 3.457(10) . 3_666 no
O(11) C(15) 3.501(11) . 3_666 no
O(12) N(12) 2.892(8) . 3_566 no
O(12) O(25) 2.968(11) . . no
O(12) C(28) 3.308(9) . 3_566 no
O(12) C(22) 3.442(9) . 3_565 no
O(13) N(17) 2.975(8) . 2 no
O(13) C(40) 3.269(9) . 2 no
O(13) C(46) 3.321(10) . 3_565 no
O(13) N(22) 3.354(9) . . no
O(13) C(45) 3.533(9) . 3_565 no
O(14) C(13) 3.142(10) . 3_666 no
O(14) C(36) 3.158(10) . 3_666 no
O(14) N(21) 3.277(8) . 1_556 no
O(14) O(26) 3.371(9) . 3_566 no
O(14) C(24) 3.532(10) . 1_556 no
O(14) N(6) 3.564(8) . 3_666 no
O(15) O(26) 2.904(9) . . no
O(15) O(15) 3.112(13) . 3_566 no
O(15) O(26) 3.251(9) . 3_566 no
O(15) N(2) 3.368(9) . . no
O(15) C(47) 3.505(10) . 3_565 no
O(16) N(12) 2.998(8) . . no
O(16) C(23) 3.158(9) . 1_556 no
O(16) C(35) 3.446(10) . 3_666 no
O(16) O(26) 3.479(9) . . no
O(16) N(14) 3.537(8) . . no
O(16) N(2) 3.559(9) . . no
O(17) C(33) 3.244(10) . . no
O(17) C(47) 3.245(10) . 3_565 no
O(17) N(2) 3.418(9) . . no
O(17) C(48) 3.467(10) . 3_565 no
O(17) C(13) 3.483(10) . 3_666 no
O(17) C(14) 3.487(10) . 3_666 no
O(18) C(47) 3.098(11) . 3_565 no
O(18) C(48) 3.255(10) . 3_565 no
O(18) C(1) 3.338(10) . 3_565 no
O(18) C(46) 3.348(12) . 3_565 no
O(18) C(14) 3.599(10) . 3_666 no
O(18) C(10) 3.599(12) . . no
O(19) C(42) 3.233(9) . 2 no
O(19) C(15) 3.235(10) . 3_666 no
O(19) C(41) 3.317(9) . 2 no
O(19) N(17) 3.368(9) . 2 no
O(19) C(25) 3.376(11) . 2 no
O(19) C(40) 3.506(10) . 2 no
O(19) C(14) 3.542(10) . 3_666 no
O(20) O(23) 2.919(12) . . no
O(20) C(40) 3.516(11) . 2 no
O(20) C(41) 3.549(10) . 2 no
O(20) C(39) 3.596(12) . 2 no
O(21) O(22) 2.965(12) . . no
O(21) C(26) 3.142(12) . 2 no
O(21) C(25) 3.504(11) . 2 no
O(21) C(10) 3.525(10) . . no
O(22) O(25) 2.895(13) . 1_655 no
O(22) C(37) 3.384(10) . 3_666 no
O(22) C(35) 3.571(10) . . no
O(23) O(25) 2.758(11) . 4_564 no
O(23) O(24) 2.799(10) . 1_655 no
O(23) C(2) 3.351(11) . 3_565 no
O(23) C(28) 3.506(11) . 2 no
O(24) N(7) 2.903(8) . 3_565 no
O(24) N(9) 3.458(8) . 3_565 no
O(24) C(11) 3.540(10) . 1_455 no
O(25) N(22) 3.440(10) . . no
O(26) N(2) 2.986(8) . . no
O(26) N(12) 3.348(8) . . no
O(26) C(4) 3.414(9) . . no
O(26) N(21) 3.521(9) . 3_565 no
N(1) C(9) 3.484(9) . 3_565 no
N(8) N(21) 3.585(8) . 3_665 no
N(9) C(12) 3.587(9) . 3_665 no
N(9) C(11) 3.589(10) . 3_665 no
N(17) N(23) 3.529(9) . 2_545 no
N(21) C(4) 3.539(10) . 3_565 no
N(23) C(28) 3.583(10) . 3_566 no
C(1) C(9) 3.314(10) . 3_565 no
C(1) C(10) 3.542(11) . 3_565 no
C(2) C(10) 3.438(11) . 3_565 no
C(12) C(19) 3.579(10) . 3_665 no
C(33) C(34) 3.433(10) . 3_666 no
C(34) C(34) 3.58(1) . 3_666 no

loop_
_geom_torsion_atom_site_label_1
_geom_torsion_atom_site_label_2
_geom_torsion_atom_site_label_3
_geom_torsion_atom_site_label_4
_geom_torsion_site_symmetry_1
_geom_torsion_site_symmetry_2
_geom_torsion_site_symmetry_3
_geom_torsion_site_symmetry_4
_geom_torsion
_geom_torsion_publ_flag
Cu(1) O(1) Cu(2) O(2) . . . . -69.1(3) no
Cu(1) O(1) Cu(2) O(5) . . . . 108.9(3) no
Cu(1) O(1) Cu(2) N(5) . . . . -165.3(4) no
Cu(1) O(1) Cu(2) N(10) . . . . 16.3(4) no
Cu(1) O(1) C(7) N(4) . . . . -1.3(8) no
Cu(1) O(1) C(7) C(8) . . . . 178.2(4) no
Cu(1) O(4) Fe(1) O(3) . . . . -61.7(3) no
Cu(1) O(4) Fe(1) N(11) . . . . 88.3(3) no
Cu(1) O(4) Fe(1) N(13) . . . . 13.5(4) no
Cu(1) O(4) Fe(1) N(16) . . . . -164.5(3) no
Cu(1) O(4) Fe(1) N(18) . . . . -176.0(4) no
Cu(1) O(4) C(43) N(19) . . . . 175.7(5) no
Cu(1) O(4) C(43) C(44) . . . . -3.0(7) no
Cu(1) N(1) C(1) C(2) . . . . 174.5(6) no
Cu(1) N(1) C(5) C(4) . . . . -174.5(6) no
Cu(1) N(1) C(5) C(6) . . . . 2.1(7) no
Cu(1) N(3) N(4) C(7) . . . . 0.2(7) no
Cu(1) N(3) C(6) N(2) . . . . 170.9(6) no
Cu(1) N(3) C(6) C(5) . . . . -7.2(8) no
Cu(1) N(20) C(44) C(43) . . . . -1.5(7) no
Cu(1) N(20) C(44) C(45) . . . . 179.0(5) no
Cu(1) N(20) C(48) C(47) . . . . -178.9(6) no
Cu(2) O(1) Cu(1) O(4) . . . . 50.1(3) no
Cu(2) O(1) Cu(1) N(1) . . . . 158.9(5) no
Cu(2) O(1) Cu(1) N(3) . . . . 159.7(4) no
Cu(2) O(1) Cu(1) N(20) . . . . -28.8(4) no
Cu(2) O(1) C(7) N(4) . . . . -166.6(6) no
Cu(2) O(1) C(7) C(8) . . . . 12.9(7) no
Cu(2) O(2) Cu(3) O(3) . . . . 77.7(4) no
Cu(2) O(2) Cu(3) N(6) . . . . 179.7(4) no
Cu(2) O(2) Cu(3) N(8) . . . . -179.8(4) no
Cu(2) O(2) Cu(3) N(15) . . . . -0.1(4) no
Cu(2) O(2) C(19) N(9) . . . . 177.2(5) no
Cu(2) O(2) C(19) C(20) . . . . -2.2(7) no
Cu(2) O(5) N(21) O(6) . . . . 7.1(7) no
Cu(2) O(5) N(21) O(7) . . . . -172.8(4) no
Cu(2) N(5) C(8) C(7) . . . . 8.3(8) no
Cu(2) N(5) C(8) C(9) . . . . -169.7(5) no
Cu(2) N(5) C(12) C(11) . . . . 166.7(6) no
Cu(2) N(10) C(20) C(19) . . . . 4.9(7) no
Cu(2) N(10) C(20) C(21) . . . . -175.0(5) no
Cu(2) N(10) C(24) C(23) . . . . 174.1(6) no
Cu(3) O(2) Cu(2) O(1) . . . . -65.8(4) no
Cu(3) O(2) Cu(2) O(5) . . . . 121.1(6) no
Cu(3) O(2) Cu(2) N(5) . . . . 13.8(4) no
Cu(3) O(2) Cu(2) N(10) . . . . -171.3(4) no
Cu(3) O(2) C(19) N(9) . . . . -5.9(8) no
Cu(3) O(2) C(19) C(20) . . . . 174.6(5) no
Cu(3) O(3) Fe(1) O(4) . . . . -88.2(3) no
Cu(3) O(3) Fe(1) N(11) . . . . 168.0(3) no
Cu(3) O(3) Fe(1) N(13) . . . . 166.5(3) no
Cu(3) O(3) Fe(1) N(16) . . . . 62.1(3) no
Cu(3) O(3) Fe(1) N(18) . . . . -12.8(4) no
Cu(3) O(3) C(31) N(14) . . . . -168.8(5) no
Cu(3) O(3) C(31) C(32) . . . . 11.4(7) no
Cu(3) N(6) C(13) C(14) . . . . -176.7(6) no
Cu(3) N(6) C(17) C(16) . . . . 174.5(6) no
Cu(3) N(6) C(17) C(18) . . . . -4.3(7) no
Cu(3) N(8) N(9) C(19) . . . . 2.4(7) no
Cu(3) N(8) C(18) N(7) . . . . -175.6(5) no
Cu(3) N(8) C(18) C(17) . . . . 6.4(8) no
Cu(3) N(15) C(32) C(31) . . . . -5.3(7) no
Cu(3) N(15) C(32) C(33) . . . . 174.5(5) no
Cu(3) N(15) C(36) C(35) . . . . -174.0(5) no
Fe(1) O(3) Cu(3) O(2) . . . . 75.3(3) no
Fe(1) O(3) Cu(3) N(6) . . . . -82.6(3) no
Fe(1) O(3) Cu(3) N(8) . . . . -2.2(3) no
Fe(1) O(3) Cu(3) N(15) . . . . -179.5(3) no
Fe(1) O(3) C(31) N(14) . . . . 2.3(8) no
Fe(1) O(3) C(31) C(32) . . . . -177.6(4) no
Fe(1) O(4) Cu(1) O(1) . . . . 83.0(3) no
Fe(1) O(4) Cu(1) N(1) . . . . -77.4(3) no
Fe(1) O(4) Cu(1) N(3) . . . . 1.7(4) no
Fe(1) O(4) Cu(1) N(20) . . . . -177.7(4) no
Fe(1) O(4) C(43) N(19) . . . . -4.8(8) no
Fe(1) O(4) C(43) C(44) . . . . 176.5(4) no
Fe(1) N(11) C(25) C(26) . . . . -176.1(6) no
Fe(1) N(11) C(29) C(28) . . . . 177.9(6) no
Fe(1) N(11) C(29) C(30) . . . . 0.9(7) no
Fe(1) N(13) N(14) C(31) . . . . -0.4(7) no
Fe(1) N(13) C(30) N(12) . . . . 174.9(5) no
Fe(1) N(13) C(30) C(29) . . . . -6.2(8) no
Fe(1) N(16) C(37) C(38) . . . . 179.8(6) no
Fe(1) N(16) C(41) C(40) . . . . -179.0(5) no
Fe(1) N(16) C(41) C(42) . . . . 1.9(7) no
Fe(1) N(18) N(19) C(43) . . . . 3.5(7) no
Fe(1) N(18) C(42) N(17) . . . . -176.5(5) no
Fe(1) N(18) C(42) C(41) . . . . 2.2(8) no
O(1) Cu(1) O(4) C(43) . . . . -97.6(4) no
O(1) Cu(1) N(1) C(1) . . . . -178.1(5) no
O(1) Cu(1) N(1) C(5) . . . . -3.5(9) no
O(1) Cu(1) N(3) N(4) . . . . -0.7(4) no
O(1) Cu(1) N(3) C(6) . . . . -173.0(6) no
O(1) Cu(1) N(20) C(44) . . . . 95.2(5) no
O(1) Cu(1) N(20) C(48) . . . . -85.7(5) no
O(1) Cu(2) O(2) C(19) . . . . 109.3(4) no
O(1) Cu(2) O(5) N(21) . . . . 166.3(4) no
O(1) Cu(2) N(5) C(8) . . . . -1.3(5) no
O(1) Cu(2) N(5) C(12) . . . . -170.0(6) no
O(1) Cu(2) N(10) C(20) . . . . -102.3(5) no
O(1) Cu(2) N(10) C(24) . . . . 84.6(6) no
O(1) C(7) N(4) N(3) . . . . 0.7(9) no
O(1) C(7) C(8) N(5) . . . . -14.7(9) no
O(1) C(7) C(8) C(9) . . . . 163.2(6) no
O(2) Cu(2) O(1) C(7) . . . . 89.7(4) no
O(2) Cu(2) O(5) N(21) . . . . -20.6(9) no
O(2) Cu(2) N(5) C(8) . . . . -99.0(5) no
O(2) Cu(2) N(5) C(12) . . . . 92.3(6) no
O(2) Cu(2) N(10) C(20) . . . . -4.8(5) no
O(2) Cu(2) N(10) C(24) . . . . -178.0(6) no
O(2) Cu(3) O(3) C(31) . . . . -115.9(4) no
O(2) Cu(3) N(6) C(13) . . . . -176.4(5) no
O(2) Cu(3) N(6) C(17) . . . . 6.4(8) no
O(2) Cu(3) N(8) N(9) . . . . -4.2(4) no
O(2) Cu(3) N(8) C(18) . . . . 173.2(6) no
O(2) Cu(3) N(15) C(32) . . . . 95.9(5) no
O(2) Cu(3) N(15) C(36) . . . . -91.3(5) no
O(2) C(19) N(9) N(8) . . . . 2.9(9) no
O(2) C(19) C(20) N(10) . . . . -1.8(9) no
O(2) C(19) C(20) C(21) . . . . 178.2(6) no
O(3) Cu(3) O(2) C(19) . . . . -97.5(4) no
O(3) Cu(3) N(6) C(13) . . . . -75.2(6) no
O(3) Cu(3) N(6) C(17) . . . . 107.6(5) no
O(3) Cu(3) N(8) N(9) . . . . 83.7(5) no
O(3) Cu(3) N(8) C(18) . . . . -98.9(5) no
O(3) Cu(3) N(15) C(32) . . . . 8.5(4) no
O(3) Cu(3) N(15) C(36) . . . . -178.7(6) no
O(3) Fe(1) O(4) C(43) . . . . 118.9(4) no
O(3) Fe(1) N(11) C(25) . . . . 172.2(5) no
O(3) Fe(1) N(11) C(29) . . . . -4.4(7) no
O(3) Fe(1) N(13) N(14) . . . . 1.2(4) no
O(3) Fe(1) N(13) C(30) . . . . -175.6(6) no
O(3) Fe(1) N(16) C(37) . . . . 66.3(6) no
O(3) Fe(1) N(16) C(41) . . . . -114.9(5) no
O(3) Fe(1) N(18) N(19) . . . . -91.7(5) no
O(3) Fe(1) N(18) C(42) . . . . 85.9(5) no
O(3) C(31) N(14) N(13) . . . . -1.2(9) no
O(3) C(31) C(32) N(15) . . . . -5.2(9) no
O(3) C(31) C(32) C(33) . . . . 175.0(6) no
O(4) Cu(1) O(1) C(7) . . . . -108.7(4) no
O(4) Cu(1) N(1) C(1) . . . . -68.1(6) no
O(4) Cu(1) N(1) C(5) . . . . 106.5(5) no
O(4) Cu(1) N(3) N(4) . . . . 93.1(5) no
O(4) Cu(1) N(3) C(6) . . . . -79.3(6) no
O(4) Cu(1) N(20) C(44) . . . . 0.0(5) no
O(4) Cu(1) N(20) C(48) . . . . 179.2(6) no
O(4) Fe(1) O(3) C(31) . . . . 103.6(4) no
O(4) Fe(1) N(11) C(25) . . . . 68.5(6) no
O(4) Fe(1) N(11) C(29) . . . . -108.1(5) no
O(4) Fe(1) N(13) N(14) . . . . -88.2(5) no
O(4) Fe(1) N(13) C(30) . . . . 95.0(6) no
O(4) Fe(1) N(16) C(37) . . . . 169.1(5) no
O(4) Fe(1) N(16) C(41) . . . . -12.1(7) no
O(4) Fe(1) N(18) N(19) . . . . -4.6(4) no
O(4) Fe(1) N(18) C(42) . . . . 173.0(6) no
O(4) C(43) N(19) N(18) . . . . 0.9(9) no
O(4) C(43) C(44) N(20) . . . . 3.2(9) no
O(4) C(43) C(44) C(45) . . . . -177.4(6) no
O(5) Cu(2) O(1) C(7) . . . . -92.4(4) no
O(5) Cu(2) O(2) C(19) . . . . -63.8(8) no
O(5) Cu(2) N(5) C(8) . . . . 97.0(5) no
O(5) Cu(2) N(5) C(12) . . . . -71.6(6) no
O(5) Cu(2) N(10) C(20) . . . . 159.7(5) no
O(5) Cu(2) N(10) C(24) . . . . -13.5(6) no
N(1) Cu(1) O(1) C(7) . . . . 0.1(8) no
N(1) Cu(1) O(4) C(43) . . . . 102.0(4) no
N(1) Cu(1) N(3) N(4) . . . . 179.0(5) no
N(1) Cu(1) N(3) C(6) . . . . 6.6(6) no
N(1) Cu(1) N(20) C(44) . . . . -87.6(5) no
N(1) Cu(1) N(20) C(48) . . . . 91.6(6) no
N(1) C(1) C(2) C(3) . . . . -0.8(12) no
N(1) C(5) C(4) C(3) . . . . -0.7(11) no
N(1) C(5) C(6) N(2) . . . . -175.3(6) no
N(1) C(5) C(6) N(3) . . . . 3.0(9) no
N(2) C(6) N(3) N(4) . . . . -1.1(11) no
N(2) C(6) C(5) C(4) . . . . 1.2(11) no
N(3) Cu(1) O(1) C(7) . . . . 1.0(4) no
N(3) Cu(1) O(4) C(43) . . . . -178.9(4) no
N(3) Cu(1) N(1) C(1) . . . . -179.0(6) no
N(3) Cu(1) N(1) C(5) . . . . -4.4(5) no
N(3) Cu(1) N(20) C(44) . . . . -176.2(14) no
N(3) Cu(1) N(20) C(48) . . . . 3.0(19) no
N(3) N(4) C(7) C(8) . . . . -178.7(5) no
N(3) C(6) C(5) C(4) . . . . 179.4(7) no
N(4) N(3) Cu(1) N(20) . . . . -90.9(17) no
N(4) N(3) C(6) C(5) . . . . -179.2(6) no
N(4) C(7) C(8) N(5) . . . . 164.8(6) no
N(4) C(7) C(8) C(9) . . . . -17.3(10) no
N(5) Cu(2) O(1) C(7) . . . . -6.6(4) no
N(5) Cu(2) O(2) C(19) . . . . -171.1(4) no
N(5) Cu(2) O(5) N(21) . . . . 88.1(4) no
N(5) Cu(2) N(10) C(20) . . . . 96.1(26) no
N(5) Cu(2) N(10) C(24) . . . . -77.0(28) no
N(5) C(8) C(9) C(10) . . . . 2.3(11) no
N(5) C(12) C(11) C(10) . . . . 2.3(12) no
N(6) Cu(3) O(2) C(19) . . . . 4.4(7) no
N(6) Cu(3) O(3) C(31) . . . . 86.2(4) no
N(6) Cu(3) N(8) N(9) . . . . 175.6(5) no
N(6) Cu(3) N(8) C(18) . . . . -7.0(5) no
N(6) Cu(3) N(15) C(32) . . . . -84.0(5) no
N(6) Cu(3) N(15) C(36) . . . . 88.8(5) no
N(6) C(13) C(14) C(15) . . . . 1.7(12) no
N(6) C(17) C(16) C(15) . . . . 3.5(11) no
N(6) C(17) C(18) N(7) . . . . -178.9(6) no
N(6) C(17) C(18) N(8) . . . . -0.8(8) no
N(7) C(18) N(8) N(9) . . . . 1.9(10) no
N(7) C(18) C(17) C(16) . . . . 2.3(11) no
N(8) Cu(3) O(2) C(19) . . . . 4.9(4) no
N(8) Cu(3) O(3) C(31) . . . . 166.6(4) no
N(8) Cu(3) N(6) C(13) . . . . -176.9(6) no
N(8) Cu(3) N(6) C(17) . . . . 5.9(5) no
N(8) Cu(3) N(15) C(32) . . . . -90.3(53) no
N(8) Cu(3) N(15) C(36) . . . . 82.5(53) no
N(8) N(9) C(19) C(20) . . . . -177.6(5) no
N(8) C(18) C(17) C(16) . . . . -179.6(7) no
N(9) N(8) Cu(3) N(15) . . . . -178.1(50) no
N(9) N(8) C(18) C(17) . . . . -176.1(5) no
N(9) C(19) C(20) N(10) . . . . 178.7(6) no
N(9) C(19) C(20) C(21) . . . . -1.3(10) no
N(10) Cu(2) O(1) C(7) . . . . 175.1(4) no
N(10) Cu(2) O(2) C(19) . . . . 3.8(4) no
N(10) Cu(2) O(5) N(21) . . . . -87.2(4) no
N(10) Cu(2) N(5) C(8) . . . . 160.7(24) no
N(10) Cu(2) N(5) C(12) . . . . -8.0(29) no
N(10) C(20) C(21) C(22) . . . . 0.8(11) no
N(10) C(24) C(23) C(22) . . . . -0.9(13) no
N(11) Fe(1) O(3) C(31) . . . . -0.2(7) no
N(11) Fe(1) O(4) C(43) . . . . -91.0(4) no
N(11) Fe(1) N(13) N(14) . . . . -178.0(5) no
N(11) Fe(1) N(13) C(30) . . . . 5.2(5) no
N(11) Fe(1) N(16) C(37) . . . . -84.0(6) no
N(11) Fe(1) N(16) C(41) . . . . 94.8(5) no
N(11) Fe(1) N(18) N(19) . . . . 87.9(5) no
N(11) Fe(1) N(18) C(42) . . . . -94.5(5) no
N(11) C(25) C(26) C(27) . . . . -1.9(13) no
N(11) C(29) C(28) C(27) . . . . -0.9(11) no
N(11) C(29) C(30) N(12) . . . . -178.0(6) no
N(11) C(29) C(30) N(13) . . . . 3.0(9) no
N(12) C(30) N(13) N(14) . . . . -2.0(11) no
N(12) C(30) C(29) C(28) . . . . 5.1(11) no
N(13) Fe(1) O(3) C(31) . . . . -1.7(4) no
N(13) Fe(1) O(4) C(43) . . . . -165.8(4) no
N(13) Fe(1) N(11) C(25) . . . . 173.7(6) no
N(13) Fe(1) N(11) C(29) . . . . -2.9(5) no
N(13) Fe(1) N(16) C(37) . . . . -8.9(6) no
N(13) Fe(1) N(16) C(41) . . . . 169.8(5) no
N(13) Fe(1) N(18) N(19) . . . . 92.4(14) no
N(13) Fe(1) N(18) C(42) . . . . -90.0(15) no
N(13) N(14) C(31) C(32) . . . . 178.6(5) no
N(13) C(30) C(29) C(28) . . . . -173.9(7) no
N(14) N(13) Fe(1) N(16) . . . . 90.8(5) no
N(14) N(13) Fe(1) N(18) . . . . 177.4(12) no
N(14) N(13) C(30) C(29) . . . . 176.9(5) no
N(14) C(31) C(32) N(15) . . . . 174.9(6) no
N(14) C(31) C(32) C(33) . . . . -4.9(10) no
N(15) Cu(3) O(2) C(19) . . . . -175.4(4) no
N(15) Cu(3) O(3) C(31) . . . . -10.7(4) no
N(15) Cu(3) N(6) C(13) . . . . 3.4(6) no
N(15) Cu(3) N(6) C(17) . . . . -173.8(5) no
N(15) Cu(3) N(8) C(18) . . . . -0.6(55) no
N(15) C(32) C(33) C(34) . . . . -0.9(11) no
N(15) C(36) C(35) C(34) . . . . 0.6(12) no
N(16) Fe(1) O(3) C(31) . . . . -106.2(4) no
N(16) Fe(1) O(4) C(43) . . . . 16.1(7) no
N(16) Fe(1) N(11) C(25) . . . . -82.3(6) no
N(16) Fe(1) N(11) C(29) . . . . 101.1(5) no
N(16) Fe(1) N(13) C(30) . . . . -86.0(6) no
N(16) Fe(1) N(18) N(19) . . . . -178.6(5) no
N(16) Fe(1) N(18) C(42) . . . . -1.0(5) no
N(16) C(37) C(38) C(39) . . . . -1.6(12) no
N(16) C(41) C(40) C(39) . . . . -0.3(11) no
N(16) C(41) C(42) N(17) . . . . 176.2(6) no
N(16) C(41) C(42) N(18) . . . . -2.6(8) no
N(17) C(42) N(18) N(19) . . . . 1.2(10) no
N(17) C(42) C(41) C(40) . . . . -3.0(11) no
N(18) Fe(1) O(3) C(31) . . . . 179.0(4) no
N(18) Fe(1) O(4) C(43) . . . . 4.7(4) no
N(18) Fe(1) N(11) C(25) . . . . -7.1(6) no
N(18) Fe(1) N(11) C(29) . . . . 176.3(5) no
N(18) Fe(1) N(13) C(30) . . . . 0.6(17) no
N(18) Fe(1) N(16) C(37) . . . . -179.4(6) no
N(18) Fe(1) N(16) C(41) . . . . -0.6(5) no
N(18) N(19) C(43) C(44) . . . . 179.7(5) no
N(18) C(42) C(41) C(40) . . . . 178.3(7) no
N(19) N(18) C(42) C(41) . . . . 179.9(5) no
N(19) C(43) C(44) N(20) . . . . -175.6(6) no
N(19) C(43) C(44) C(45) . . . . 3.8(10) no
N(20) Cu(1) O(1) C(7) . . . . 172.4(4) no
N(20) Cu(1) O(4) C(43) . . . . 1.7(4) no
N(20) Cu(1) N(1) C(1) . . . . 9.6(6) no
N(20) Cu(1) N(1) C(5) . . . . -175.8(5) no
N(20) Cu(1) N(3) C(6) . . . . 96.7(17) no
N(20) C(44) C(45) C(46) . . . . -0.0(11) no
N(20) C(48) C(47) C(46) . . . . -0.3(12) no
C(1) N(1) C(5) C(4) . . . . 0.5(10) no
C(1) N(1) C(5) C(6) . . . . 177.1(6) no
C(1) C(2) C(3) C(4) . . . . 0.6(12) no
C(2) C(1) N(1) C(5) . . . . 0.3(11) no
C(2) C(3) C(4) C(5) . . . . 0.1(12) no
C(3) C(4) C(5) C(6) . . . . -176.9(7) no
C(6) N(3) N(4) C(7) . . . . 172.4(7) no
C(7) C(8) N(5) C(12) . . . . 177.7(6) no
C(7) C(8) C(9) C(10) . . . . -175.6(6) no
C(8) N(5) C(12) C(11) . . . . -2.0(11) no
C(8) C(9) C(10) C(11) . . . . -1.9(11) no
C(9) C(8) N(5) C(12) . . . . -0.3(10) no
C(9) C(10) C(11) C(12) . . . . -0.3(12) no
C(13) N(6) C(17) C(16) . . . . -3.0(10) no
C(13) N(6) C(17) C(18) . . . . 178.2(6) no
C(13) C(14) C(15) C(16) . . . . -1.1(12) no
C(14) C(13) N(6) C(17) . . . . 0.3(11) no
C(14) C(15) C(16) C(17) . . . . -1.3(12) no
C(15) C(16) C(17) C(18) . . . . -177.8(7) no
C(18) N(8) N(9) C(19) . . . . -175.1(6) no
C(19) C(20) N(10) C(24) . . . . 178.7(6) no
C(19) C(20) C(21) C(22) . . . . -179.1(7) no
C(20) N(10) C(24) C(23) . . . . 1.3(11) no
C(20) C(21) C(22) C(23) . . . . -0.4(12) no
C(21) C(20) N(10) C(24) . . . . -1.3(10) no
C(21) C(22) C(23) C(24) . . . . 0.4(13) no
C(25) N(11) C(29) C(28) . . . . 1.0(10) no
C(25) N(11) C(29) C(30) . . . . -176.0(6) no
C(25) C(26) C(27) C(28) . . . . 1.9(13) no
C(26) C(25) N(11) C(29) . . . . 0.4(11) no
C(26) C(27) C(28) C(29) . . . . -0.6(12) no
C(27) C(28) C(29) C(30) . . . . 175.7(7) no
C(30) N(13) N(14) C(31) . . . . 176.6(6) no
C(31) C(32) N(15) C(36) . . . . -178.5(6) no
C(31) C(32) C(33) C(34) . . . . 178.9(7) no
C(32) N(15) C(36) C(35) . . . . -1.2(10) no
C(32) C(33) C(34) C(35) . . . . 0.3(11) no
C(33) C(32) N(15) C(36) . . . . 1.3(10) no
C(33) C(34) C(35) C(36) . . . . -0.1(12) no
C(37) N(16) C(41) C(40) . . . . -0.1(10) no
C(37) N(16) C(41) C(42) . . . . -179.2(6) no
C(37) C(38) C(39) C(40) . . . . 1.0(12) no
C(38) C(37) N(16) C(41) . . . . 1.1(11) no
C(38) C(39) C(40) C(41) . . . . -0.1(11) no
C(39) C(40) C(41) C(42) . . . . 178.7(7) no
C(42) N(18) N(19) C(43) . . . . -174.2(6) no
C(43) C(44) N(20) C(48) . . . . 179.3(6) no
C(43) C(44) C(45) C(46) . . . . -179.4(7) no
C(44) N(20) C(48) C(47) . . . . 0.3(10) no
C(44) C(45) C(46) C(47) . . . . 0.0(12) no
C(45) C(44) N(20) C(48) . . . . -0.2(10) no
C(45) C(46) C(47) C(48) . . . . 0.1(12) no
